data_7118235
loop_
_publ_author_name
'Martinengo, S.'
'Ciani, G.'

_publ_section_title
;
 Bismuth-cobalt heteronuclear carbonyl cluster compounds. Synthesis and
 x-ray characteritation of the neutral Bi Co3 (C O)9 and of the
 paramagnetic anion (Bi2 Co4 (C O)11)-
;
_journal_name_full
;
Journal of the Chemical Society. Chemical Communications (1972-)
;
_journal_page_first 1589
_journal_page_last 1591
_journal_volume 1987
_journal_year 1987
_chemical_formula_sum 'C9 Bi Co3 O9'
_chemical_name_systematic '(C O)9 Co3 Bi'
_space_group_IT_number 186
_symmetry_space_group_name_Hall 'P 6c -2c'
_symmetry_space_group_name_H-M 'P 63 m c'
_cell_angle_alpha 90
_cell_angle_beta 90
_cell_angle_gamma 120
_cell_formula_units_Z 2
_cell_length_a 11.094
_cell_length_b 11.094
_cell_length_c 7.301
_cell_volume 778.197
_citation_journal_id_ASTM JCCCAT
_cod_data_source_file Martinengo_JCCCAT_1987_1421.cif
_cod_data_source_block C9Bi1Co3O9
_cod_original_cell_volume 778.1965
_cod_original_formula_sum 'C9 Bi1 Co3 O9'
_cod_database_code 7118235

loop_
_symmetry_equiv_pos_as_xyz
x,y,z
x-y,x,z+1/2
-y,x-y,z
-x,-y,z+1/2
-x+y,-x,z
y,-x+y,z+1/2
y,x,z+1/2
-x+y,y,z
-x,-x+y,z+1/2
-y,-x,z
x-y,-y,z+1/2
x,x-y,z

loop_
_atom_site_label
_atom_site_type_symbol
_atom_site_fract_x
_atom_site_fract_y
_atom_site_fract_z
_atom_site_occupancy
_atom_site_U_iso_or_equiv
C1 C+2 0.183 0.366 0.167 1 0.0
C2 C+2 0.22 0.44 0.523 1 0.0
Co1 Co 0.2568 0.5136 0.3092 1 0.0
O1 O-2 0.13 0.26 0.095 1 0.0
C3 C+2 0.449 0.898 0.332 1 0.0
Bi1 Bi 0.3333 0.6667 0 1 0.0
O3 O-2 0.5088 0.0176 0.342 1 0.0
O2 O-2 0.194 0.388 0.673 1 0.0
